data_7237783
loop_
_publ_author_name
'Peng, Jiang'
'Ye, Kaiqi'
'Liu, Cheng'
'Sun, Jingbo'
'Lu, Ran'

_publ_section_title
;
 The photomechanic effects of the molecular crystals based on
 5-chloro-2-(naphthalenylvinyl)benzoxazols fueled by topo-photochemical
 reactions
;
_journal_issue 18
_journal_name_full 'Journal of Materials Chemistry C'
_journal_page_first 5433
_journal_paper_doi 10.1039/C9TC01084J
_journal_volume 7
_journal_year 2019
_chemical_formula_sum 'C20 H14 Cl N O2'
_chemical_formula_weight 335.77
_space_group_crystal_system triclinic
_space_group_IT_number 2
_space_group_name_Hall '-P 1'
_space_group_name_H-M_alt 'P -1'
_atom_sites_solution_hydrogens geom
_audit_block_doi 10.5517/ccdc.csd.cc212vcc
_audit_creation_method SHELXL-2014/7
_audit_update_record
;
2018-11-17 deposited with the CCDC.	2019-04-16 downloaded from the CCDC.
;
_cell_angle_alpha 79.392(4)
_cell_angle_beta 86.478(4)
_cell_angle_gamma 84.244(4)
_cell_formula_units_Z 2
_cell_length_a 3.9720(3)
_cell_length_b 12.2566(7)
_cell_length_c 16.4309(11)
_cell_measurement_reflns_used 4478
_cell_measurement_temperature 273(2)
_cell_measurement_theta_max 27.90
_cell_measurement_theta_min 2.78
_cell_volume 781.52(9)
_computing_structure_refinement 'SHELXL-2014/7 (Sheldrick, 2014)'
_diffrn_ambient_temperature 273(2)
_diffrn_measured_fraction_theta_full 0.998
_diffrn_measured_fraction_theta_max 0.990
_diffrn_measurement_device_type 'Bruker APEX-II CCD'
_diffrn_measurement_method '\f and \w scans'
_diffrn_radiation_type MoK\a
_diffrn_radiation_wavelength 0.71073
_diffrn_reflns_av_R_equivalents 0.0674
_diffrn_reflns_av_unetI/netI 0.0448
_diffrn_reflns_Laue_measured_fraction_full 0.998
_diffrn_reflns_Laue_measured_fraction_max 0.990
_diffrn_reflns_limit_h_max 5
_diffrn_reflns_limit_h_min -5
_diffrn_reflns_limit_k_max 15
_diffrn_reflns_limit_k_min -15
_diffrn_reflns_limit_l_max 21
_diffrn_reflns_limit_l_min -21
_diffrn_reflns_number 21180
_diffrn_reflns_point_group_measured_fraction_full 0.998
_diffrn_reflns_point_group_measured_fraction_max 0.990
_diffrn_reflns_theta_full 25.242
_diffrn_reflns_theta_max 27.764
_diffrn_reflns_theta_min 2.779
_exptl_absorpt_coefficient_mu 0.256
_exptl_absorpt_correction_type none
_exptl_crystal_colour yellow
_exptl_crystal_density_diffrn 1.427
_exptl_crystal_description needle
_exptl_crystal_F_000 348
_exptl_crystal_size_max 0.468
_exptl_crystal_size_mid 0.003
_exptl_crystal_size_min 0.002
_refine_diff_density_max 0.261
_refine_diff_density_min -0.273
_refine_diff_density_rms 0.046
_refine_ls_extinction_method none
_refine_ls_goodness_of_fit_ref 1.022
_refine_ls_hydrogen_treatment constr
_refine_ls_matrix_type full
_refine_ls_number_parameters 218
_refine_ls_number_reflns 3637
_refine_ls_number_restraints 0
_refine_ls_restrained_S_all 1.022
_refine_ls_R_factor_all 0.0804
_refine_ls_R_factor_gt 0.0467
_refine_ls_shift/su_max 0.001
_refine_ls_shift/su_mean 0.000
_refine_ls_structure_factor_coef Fsqd
_refine_ls_weighting_details 'w=1/[\s^2^(Fo^2^)+(0.0511P)^2^+0.1076P] where P=(Fo^2^+2Fc^2^)/3'
_refine_ls_weighting_scheme calc
_refine_ls_wR_factor_gt 0.1008
_refine_ls_wR_factor_ref 0.1142
_reflns_Friedel_coverage 0.000
_reflns_number_gt 2484
_reflns_number_total 3637
_reflns_threshold_expression 'I > 2\s(I)'
_cod_data_source_file c9tc01084j10.cif
_cod_data_source_block BOV1NM
_cod_database_code 7237783
_shelx_shelxl_version_number 2014/7
_shelx_space_group_comment
;
The symmetry employed for this shelxl refinement is uniquely defined
by the following loop, which should always be used as a source of
symmetry information in preference to the above space-group names.
They are only intended as comments.
;
_shelx_estimated_absorpt_t_min 0.889
_shelx_estimated_absorpt_t_max 0.999

loop_
_space_group_symop_operation_xyz
'x, y, z'
'-x, -y, -z'

loop_
_atom_site_label
_atom_site_type_symbol
_atom_site_fract_x
_atom_site_fract_y
_atom_site_fract_z
_atom_site_U_iso_or_equiv
_atom_site_adp_type
_atom_site_occupancy
_atom_site_site_symmetry_order
_atom_site_calc_flag
_atom_site_refinement_flags_posn
_atom_site_refinement_flags_adp
Cl1 Cl -0.19819(16) 0.16263(5) 0.17874(3) 0.0606(2) Uani 1 1 d . .
O1 O 0.2692(3) 0.17616(11) 0.50429(8) 0.0427(3) Uani 1 1 d . .
O2 O 0.7273(4) 0.45964(11) 0.91342(8) 0.0472(4) Uani 1 1 d . .
N1 N 0.0269(4) 0.33876(13) 0.43483(10) 0.0418(4) Uani 1 1 d . .
C1 C 0.1675(5) 0.15588(16) 0.43006(11) 0.0380(4) Uani 1 1 d . .
C2 C 0.2083(5) 0.05797(17) 0.39966(13) 0.0469(5) Uani 1 1 d . .
H2 H 0.3085 -0.0076 0.4300 0.056 Uiso 1 1 calc R U
C3 C 0.0916(5) 0.06247(17) 0.32132(13) 0.0469(5) Uani 1 1 d . .
H3 H 0.1157 -0.0012 0.2975 0.056 Uiso 1 1 calc R U
C4 C -0.0619(5) 0.16167(17) 0.27777(12) 0.0412(5) Uani 1 1 d . .
C5 C -0.1058(5) 0.25919(16) 0.30932(11) 0.0396(4) Uani 1 1 d . .
H5 H -0.2120 0.3243 0.2798 0.048 Uiso 1 1 calc R U
C6 C 0.0171(5) 0.25531(15) 0.38776(11) 0.0354(4) Uani 1 1 d . .
C7 C 0.1767(5) 0.28868(16) 0.50127(12) 0.0397(4) Uani 1 1 d . .
C8 C 0.2530(5) 0.33672(17) 0.57111(12) 0.0433(5) Uani 1 1 d . .
H8 H 0.2186 0.4138 0.5665 0.052 Uiso 1 1 calc R U
C9 C 0.3697(5) 0.27782(17) 0.64183(12) 0.0407(4) Uani 1 1 d . .
H9 H 0.3967 0.2007 0.6467 0.049 Uiso 1 1 calc R U
C10 C 0.4589(5) 0.32491(16) 0.71270(11) 0.0367(4) Uani 1 1 d . .
C11 C 0.5776(5) 0.42801(17) 0.70028(12) 0.0410(4) Uani 1 1 d . .
H11 H 0.5955 0.4677 0.6465 0.049 Uiso 1 1 calc R U
C12 C 0.6734(5) 0.47617(16) 0.76547(12) 0.0395(4) Uani 1 1 d . .
H12 H 0.7548 0.5462 0.7545 0.047 Uiso 1 1 calc R U
C13 C 0.6465(5) 0.41976(15) 0.84543(11) 0.0371(4) Uani 1 1 d . .
C14 C 0.5238(5) 0.31221(15) 0.86302(11) 0.0353(4) Uani 1 1 d . .
C15 C 0.4897(5) 0.25288(17) 0.94534(12) 0.0445(5) Uani 1 1 d . .
H15 H 0.5543 0.2838 0.9890 0.053 Uiso 1 1 calc R U
C16 C 0.3640(6) 0.15149(18) 0.96152(13) 0.0516(5) Uani 1 1 d . .
H16 H 0.3410 0.1139 1.0159 0.062 Uiso 1 1 calc R U
C17 C 0.2691(6) 0.10371(18) 0.89610(14) 0.0522(5) Uani 1 1 d . .
H17 H 0.1826 0.0345 0.9074 0.063 Uiso 1 1 calc R U
C18 C 0.3023(5) 0.15769(17) 0.81616(13) 0.0442(5) Uani 1 1 d . .
H18 H 0.2395 0.1241 0.7738 0.053 Uiso 1 1 calc R U
C19 C 0.4300(4) 0.26372(15) 0.79590(11) 0.0352(4) Uani 1 1 d . .
C20 C 0.8516(5) 0.56703(17) 0.89968(14) 0.0497(5) Uani 1 1 d . .
H20C H 1.0558 0.5662 0.8653 0.075 Uiso 1 1 calc R U
H20B H 0.8983 0.5857 0.9519 0.075 Uiso 1 1 calc R U
H20A H 0.6845 0.6215 0.8727 0.075 Uiso 1 1 calc R U

loop_
_atom_site_aniso_label
_atom_site_aniso_U_11
_atom_site_aniso_U_22
_atom_site_aniso_U_33
_atom_site_aniso_U_23
_atom_site_aniso_U_13
_atom_site_aniso_U_12
Cl1 0.0779(4) 0.0660(4) 0.0428(3) -0.0166(3) -0.0218(3) -0.0058(3)
O1 0.0554(8) 0.0389(7) 0.0330(7) -0.0047(6) -0.0113(6) 0.0026(6)
O2 0.0646(9) 0.0413(7) 0.0393(8) -0.0142(6) -0.0124(6) -0.0030(7)
N1 0.0519(10) 0.0392(9) 0.0341(9) -0.0059(7) -0.0085(7) -0.0008(7)
C1 0.0414(10) 0.0412(10) 0.0302(9) -0.0019(8) -0.0050(8) -0.0045(8)
C2 0.0580(13) 0.0368(10) 0.0446(12) -0.0036(9) -0.0129(9) 0.0014(9)
C3 0.0571(13) 0.0403(11) 0.0460(12) -0.0131(9) -0.0065(9) -0.0050(10)
C4 0.0427(11) 0.0489(11) 0.0338(10) -0.0075(9) -0.0068(8) -0.0088(9)
C5 0.0433(11) 0.0396(10) 0.0347(10) -0.0019(8) -0.0079(8) -0.0025(9)
C6 0.0369(10) 0.0359(10) 0.0326(9) -0.0038(8) -0.0018(7) -0.0034(8)
C7 0.0430(11) 0.0414(11) 0.0343(10) -0.0068(8) -0.0029(8) -0.0009(9)
C8 0.0488(11) 0.0445(11) 0.0379(11) -0.0114(9) -0.0056(9) -0.0001(9)
C9 0.0442(11) 0.0431(11) 0.0360(10) -0.0116(9) -0.0033(8) -0.0006(9)
C10 0.0361(10) 0.0409(10) 0.0336(10) -0.0098(8) -0.0047(8) 0.0019(8)
C11 0.0446(11) 0.0455(11) 0.0314(10) -0.0039(8) -0.0017(8) -0.0018(9)
C12 0.0414(10) 0.0363(10) 0.0412(11) -0.0072(8) -0.0040(8) -0.0040(8)
C13 0.0369(10) 0.0391(10) 0.0367(10) -0.0130(8) -0.0067(8) 0.0047(8)
C14 0.0353(9) 0.0350(10) 0.0350(10) -0.0085(8) -0.0040(7) 0.0053(8)
C15 0.0524(12) 0.0466(12) 0.0332(10) -0.0087(9) -0.0060(8) 0.0067(10)
C16 0.0662(14) 0.0448(12) 0.0393(12) 0.0013(9) 0.0000(10) -0.0017(11)
C17 0.0616(14) 0.0406(11) 0.0528(13) -0.0024(10) 0.0012(10) -0.0102(10)
C18 0.0483(12) 0.0409(11) 0.0453(12) -0.0119(9) -0.0050(9) -0.0031(9)
C19 0.0334(9) 0.0361(10) 0.0362(10) -0.0096(8) -0.0041(7) 0.0035(8)
C20 0.0566(13) 0.0428(11) 0.0541(13) -0.0187(10) -0.0145(10) -0.0001(10)

loop_
_atom_type_symbol
_atom_type_description
_atom_type_scat_dispersion_real
_atom_type_scat_dispersion_imag
_atom_type_scat_source
C C 0.0033 0.0016 'International Tables Vol C Tables 4.2.6.8 and 6.1.1.4'
H H 0.0000 0.0000 'International Tables Vol C Tables 4.2.6.8 and 6.1.1.4'
N N 0.0061 0.0033 'International Tables Vol C Tables 4.2.6.8 and 6.1.1.4'
O O 0.0106 0.0060 'International Tables Vol C Tables 4.2.6.8 and 6.1.1.4'
Cl Cl 0.1484 0.1585 'International Tables Vol C Tables 4.2.6.8 and 6.1.1.4'

loop_
_geom_angle_atom_site_label_1
_geom_angle_atom_site_label_2
_geom_angle_atom_site_label_3
_geom_angle
C1 O1 C7 103.91(14)
C13 O2 C20 117.37(15)
C7 N1 C6 104.30(16)
C2 C1 O1 128.46(17)
C2 C1 C6 124.12(17)
O1 C1 C6 107.40(16)
C1 C2 C3 116.18(18)
C1 C2 H2 121.9
C3 C2 H2 121.9
C2 C3 C4 120.62(18)
C2 C3 H3 119.7
C4 C3 H3 119.7
C5 C4 C3 122.75(18)
C5 C4 Cl1 118.75(15)
C3 C4 Cl1 118.50(15)
C4 C5 C6 116.72(17)
C4 C5 H5 121.6
C6 C5 H5 121.6
C1 C6 N1 109.39(16)
C1 C6 C5 119.60(17)
N1 C6 C5 130.99(17)
N1 C7 O1 114.99(16)
N1 C7 C8 127.48(18)
O1 C7 C8 117.53(17)
C9 C8 C7 124.23(19)
C9 C8 H8 117.9
C7 C8 H8 117.9
C8 C9 C10 125.25(19)
C8 C9 H9 117.4
C10 C9 H9 117.4
C11 C10 C19 118.66(16)
C11 C10 C9 120.18(17)
C19 C10 C9 121.15(17)
C10 C11 C12 122.65(18)
C10 C11 H11 118.7
C12 C11 H11 118.7
C13 C12 C11 119.81(18)
C13 C12 H12 120.1
C11 C12 H12 120.1
O2 C13 C12 124.58(17)
O2 C13 C14 114.82(16)
C12 C13 C14 120.60(16)
C15 C14 C13 121.60(17)
C15 C14 C19 119.41(17)
C13 C14 C19 118.98(16)
C16 C15 C14 121.05(19)
C16 C15 H15 119.5
C14 C15 H15 119.5
C15 C16 C17 119.9(2)
C15 C16 H16 120.1
C17 C16 H16 120.1
C18 C17 C16 120.7(2)
C18 C17 H17 119.7
C16 C17 H17 119.7
C17 C18 C19 121.75(19)
C17 C18 H18 119.1
C19 C18 H18 119.1
C18 C19 C14 117.23(17)
C18 C19 C10 123.46(17)
C14 C19 C10 119.28(16)
O2 C20 H20C 109.5
O2 C20 H20B 109.5
H20C C20 H20B 109.5
O2 C20 H20A 109.5
H20C C20 H20A 109.5
H20B C20 H20A 109.5

loop_
_geom_bond_atom_site_label_1
_geom_bond_atom_site_label_2
_geom_bond_distance
Cl1 C4 1.7437(19)
O1 C1 1.380(2)
O1 C7 1.384(2)
O2 C13 1.366(2)
O2 C20 1.426(2)
N1 C7 1.297(2)
N1 C6 1.396(2)
C1 C2 1.374(3)
C1 C6 1.385(3)
C2 C3 1.385(3)
C2 H2 0.9300
C3 C4 1.395(3)
C3 H3 0.9300
C4 C5 1.380(3)
C5 C6 1.397(2)
C5 H5 0.9300
C7 C8 1.443(3)
C8 C9 1.333(3)
C8 H8 0.9300
C9 C10 1.468(2)
C9 H9 0.9300
C10 C11 1.369(3)
C10 C19 1.437(3)
C11 C12 1.403(3)
C11 H11 0.9300
C12 C13 1.371(3)
C12 H12 0.9300
C13 C14 1.425(3)
C14 C15 1.418(3)
C14 C19 1.430(2)
C15 C16 1.361(3)
C15 H15 0.9300
C16 C17 1.402(3)
C16 H16 0.9300
C17 C18 1.363(3)
C17 H17 0.9300
C18 C19 1.417(3)
C18 H18 0.9300
C20 H20C 0.9600
C20 H20B 0.9600
C20 H20A 0.9600

loop_
_geom_hbond_atom_site_label_D
_geom_hbond_atom_site_label_H
_geom_hbond_atom_site_label_A
_geom_hbond_distance_DH
_geom_hbond_distance_HA
_geom_hbond_distance_DA
_geom_hbond_angle_DHA
_geom_hbond_site_symmetry_A
C2 H2 O1 0.93 2.64 3.546(2) 165.7 2_656

loop_
_geom_torsion_atom_site_label_1
_geom_torsion_atom_site_label_2
_geom_torsion_atom_site_label_3
_geom_torsion_atom_site_label_4
_geom_torsion
C7 O1 C1 C2 177.6(2)
C7 O1 C1 C6 -0.91(19)
O1 C1 C2 C3 -177.66(19)
C6 C1 C2 C3 0.7(3)
C1 C2 C3 C4 -0.9(3)
C2 C3 C4 C5 0.0(3)
C2 C3 C4 Cl1 179.08(16)
C3 C4 C5 C6 1.1(3)
Cl1 C4 C5 C6 -177.99(14)
C2 C1 C6 N1 -177.98(19)
O1 C1 C6 N1 0.6(2)
C2 C1 C6 C5 0.4(3)
O1 C1 C6 C5 179.06(16)
C7 N1 C6 C1 -0.1(2)
C7 N1 C6 C5 -178.2(2)
C4 C5 C6 C1 -1.3(3)
C4 C5 C6 N1 176.75(19)
C6 N1 C7 O1 -0.6(2)
C6 N1 C7 C8 179.93(19)
C1 O1 C7 N1 1.0(2)
C1 O1 C7 C8 -179.49(17)
N1 C7 C8 C9 171.3(2)
O1 C7 C8 C9 -8.2(3)
C7 C8 C9 C10 178.03(18)
C8 C9 C10 C11 -30.4(3)
C8 C9 C10 C19 150.67(19)
C19 C10 C11 C12 0.3(3)
C9 C10 C11 C12 -178.66(18)
C10 C11 C12 C13 -0.6(3)
C20 O2 C13 C12 -0.7(3)
C20 O2 C13 C14 180.00(16)
C11 C12 C13 O2 -178.89(17)
C11 C12 C13 C14 0.3(3)
O2 C13 C14 C15 0.1(3)
C12 C13 C14 C15 -179.17(17)
O2 C13 C14 C19 179.52(15)
C12 C13 C14 C19 0.2(3)
C13 C14 C15 C16 178.28(19)
C19 C14 C15 C16 -1.1(3)
C14 C15 C16 C17 0.7(3)
C15 C16 C17 C18 0.2(3)
C16 C17 C18 C19 -0.5(3)
C17 C18 C19 C14 0.1(3)
C17 C18 C19 C10 -177.97(19)
C15 C14 C19 C18 0.7(3)
C13 C14 C19 C18 -178.68(17)
C15 C14 C19 C10 178.86(16)
C13 C14 C19 C10 -0.5(3)
C11 C10 C19 C18 178.33(18)
C9 C10 C19 C18 -2.8(3)
C11 C10 C19 C14 0.3(3)
C9 C10 C19 C14 179.21(16)
